data_7013700
loop_
_publ_author_name
'Atencio, Reinaldo'
'Chac\'on, Mirbel'
'Gonz\'alez, Teresa'
'Brice\~no, Alexander'
'Agrifoglio, Giuseppe'
'Sierraalta, Anibal'

_publ_section_title
;
 Robust hydrogen-bonded self-assemblies from biimidazole complexes.
 Synthesis and structural characterization of [M(biimidazole)2(OH2)2]2+
 (M = Co2+, Ni2+) complexes and carboxylate modules.
;
_journal_issue 4
_journal_name_full 'Dalton transactions (Cambridge, England : 2003)'
_journal_page_first 505
_journal_page_last 513
_journal_paper_doi 10.1039/b312541f
_journal_year 2004
_chemical_compound_source Synthesis
_chemical_formula_moiety 'C12 H16 Co N8 O2, C7 H3 N O4, H2 O, 2(O)'
_chemical_formula_sum 'C19 H21 Co N9 O9'
_chemical_formula_weight 578.38
_chemical_name_systematic
;
?
;
_space_group_IT_number 14
_symmetry_cell_setting monoclinic
_symmetry_space_group_name_Hall '-P 2ybc'
_symmetry_space_group_name_H-M 'P 1 21/c 1'
_atom_sites_solution_hydrogens geom
_atom_sites_solution_primary direct
_atom_sites_solution_secondary difmap
_audit_creation_date '6 October 2003'
_audit_creation_method SHELXL-97
_cell_angle_alpha 90.00
_cell_angle_beta 96.73(3)
_cell_angle_gamma 90.00
_cell_formula_units_Z 4
_cell_length_a 8.5100(17)
_cell_length_b 16.750(3)
_cell_length_c 17.692(4)
_cell_measurement_reflns_used 17
_cell_measurement_temperature 298(2)
_cell_measurement_theta_max 28.380
_cell_measurement_theta_min 14.690
_cell_volume 2504.5(9)
_computing_cell_refinement
;
MSC/AFC, Diffractometer Control Software (Molecular
Structure Corporation, 1993a)
;
_computing_data_collection
;
MSC/AFC, Diffractometer Control Software (Molecular
Structure Corporation, 1993a)
;
_computing_data_reduction
;
TEXSAN, (Molecular Structure Corporation, 1993a)
;
_computing_molecular_graphics 'SHELXLTL-NT V5.1 (Bruker AXS, 1998)'
_computing_publication_material 'SHELXLTL-NT V5.1 (Bruker AXS, 1998)'
_computing_structure_refinement 'SHELXLTL-NT V5.1 (Bruker AXS, 1998)'
_computing_structure_solution 'SHELXLTL-NT V5.1 (Bruker AXS, 1998)'
_diffrn_ambient_temperature 298(2)
_diffrn_measured_fraction_theta_full 1.000
_diffrn_measured_fraction_theta_max 1.000
_diffrn_measurement_device_type 'Rigaku AFC7S'
_diffrn_measurement_method '\w-2\q scans'
_diffrn_radiation_monochromator graphite
_diffrn_radiation_source 'Normal-focus sealed tube'
_diffrn_radiation_type MoK\a
_diffrn_radiation_wavelength 0.71073
_diffrn_reflns_av_R_equivalents 0.0366
_diffrn_reflns_av_sigmaI/netI 0.0777
_diffrn_reflns_limit_h_max 10
_diffrn_reflns_limit_h_min 0
_diffrn_reflns_limit_k_max 19
_diffrn_reflns_limit_k_min 0
_diffrn_reflns_limit_l_max 20
_diffrn_reflns_limit_l_min -21
_diffrn_reflns_number 4725
_diffrn_reflns_theta_full 25.00
_diffrn_reflns_theta_max 25.00
_diffrn_reflns_theta_min 1.68
_diffrn_standards_decay_% 0
_diffrn_standards_interval_count 150
_diffrn_standards_number 3
_exptl_absorpt_coefficient_mu 0.752
_exptl_absorpt_correction_T_max 0.8641
_exptl_absorpt_correction_T_min 0.7048
_exptl_absorpt_correction_type psi-scan
_exptl_absorpt_process_details '(North et al.,1968)'
_exptl_crystal_colour 'Pale pink'
_exptl_crystal_density_diffrn 1.534
_exptl_crystal_density_method 'not measured'
_exptl_crystal_description Prism
_exptl_crystal_F_000 1188
_exptl_crystal_size_max 0.50
_exptl_crystal_size_mid 0.28
_exptl_crystal_size_min 0.20
_refine_diff_density_max 0.367
_refine_diff_density_min -0.350
_refine_diff_density_rms 0.072
_refine_ls_extinction_method none
_refine_ls_goodness_of_fit_ref 1.039
_refine_ls_hydrogen_treatment mixed
_refine_ls_matrix_type full
_refine_ls_number_parameters 361
_refine_ls_number_reflns 4411
_refine_ls_number_restraints 0
_refine_ls_restrained_S_all 1.039
_refine_ls_R_factor_all 0.1070
_refine_ls_R_factor_gt 0.0552
_refine_ls_shift/su_max 0.001
_refine_ls_shift/su_mean 0.000
_refine_ls_structure_factor_coef Fsqd
_refine_ls_weighting_details 'calc w=1/[\s^2^(Fo^2^)+(0.0477P)^2^+1.1467P] where P=(Fo^2^+2Fc^2^)/3'
_refine_ls_weighting_scheme calc
_refine_ls_wR_factor_gt 0.1063
_refine_ls_wR_factor_ref 0.1249
_reflns_number_gt 2786
_reflns_number_total 4411
_reflns_threshold_expression >2sigma(I)
_cod_data_source_file b312541f.txt
_cod_data_source_block p21c-p_b
_cod_depositor_comments
;
The following automatic conversions were performed:
'_symmetry_cell_setting' value 'Monoclinic' changed to 'monoclinic'
according to '/home/saulius/struct/CIF-dictionaries/cif_core.dic'
dictionary named 'cif_core.dic' version 2.4.1 from
2010-06-29.

'_exptl_absorpt_correction_type' value 'Psi-scan' changed to
'psi-scan' according to
'/home/saulius/struct/CIF-dictionaries/cif_core.dic' dictionary named
'cif_core.dic' version 2.4.1 from 2010-06-29.

Automatic conversion script
Id: cif_fix_enum 1527 2010-12-29 10:47:43Z saulius 
;
_cod_original_sg_symbol_H-M P21/c
_cod_database_code 7013700

loop_
_symmetry_equiv_pos_as_xyz
'x, y, z'
'-x, y+1/2, -z+1/2'
'-x, -y, -z'
'x, -y-1/2, z-1/2'

loop_
_atom_site_label
_atom_site_type_symbol
_atom_site_fract_x
_atom_site_fract_y
_atom_site_fract_z
_atom_site_U_iso_or_equiv
_atom_site_adp_type
_atom_site_occupancy
_atom_site_symmetry_multiplicity
_atom_site_calc_flag
_atom_site_refinement_flags
_atom_site_disorder_assembly
_atom_site_disorder_group
Co1 Co 0.82500(7) 0.72928(4) 0.50832(4) 0.02949(18) Uani 1 1 d . . .
O1W O 0.8871(4) 0.70411(18) 0.39853(18) 0.0428(8) Uani 1 1 d . . .
H1WA H 0.9408 0.7387 0.3758 0.064 Uiso 1 1 d R . .
H1WB H 0.8075 0.7027 0.3536 0.064 Uiso 1 1 d R . .
O2W O 0.7664(4) 0.75708(18) 0.61953(17) 0.0382(8) Uani 1 1 d . . .
H2WA H 0.6994 0.7277 0.6412 0.057 Uiso 1 1 d R . .
H2WB H 0.8515 0.7592 0.6511 0.057 Uiso 1 1 d R . .
O1C O 0.0193(4) 0.7240(2) 0.22321(19) 0.0574(10) Uani 1 1 d . . .
H1CA H 0.0587 0.7575 0.2682 0.086 Uiso 1 1 d R . .
H1CB H 0.0888 0.6767 0.2321 0.086 Uiso 1 1 d R . .
O2CA O 1.3589(17) 1.0917(9) 0.3557(6) 0.047(3) Uani 0.50 1 d P . .
O2CB O 1.3791(17) 1.0749(9) 0.3173(8) 0.096(5) Uani 0.50 1 d P . .
O3CA O 0.6261(8) 0.6993(4) 0.2872(4) 0.0504(18) Uani 0.50 1 d P . .
O3CB O 0.6842(11) 0.6156(6) 0.3028(5) 0.085(3) Uani 0.50 1 d P . .
O1 O 0.5515(4) 0.8385(2) 0.1842(2) 0.0503(10) Uani 1 1 d . . .
O2 O 0.4382(4) 0.9573(2) 0.1767(3) 0.0873(16) Uani 1 1 d . . .
O3 O 1.0953(4) 0.82545(18) 0.34667(19) 0.0428(9) Uani 1 1 d . . .
O4 O 1.2102(4) 0.9426(2) 0.3741(2) 0.0579(11) Uani 1 1 d . . .
N11 N 1.0630(4) 0.7667(2) 0.5430(2) 0.0316(9) Uani 1 1 d . . .
N21 N 1.2907(4) 0.7326(2) 0.6064(2) 0.0357(9) Uani 1 1 d . . .
H21N H 1.3758 0.7034 0.6305 0.043 Uiso 1 1 d R . .
N31 N 1.1361(4) 0.5629(2) 0.6135(2) 0.0363(10) Uani 1 1 d . . .
H31N H 1.2305 0.5648 0.6463 0.044 Uiso 1 1 d R . .
N41 N 0.9245(4) 0.6207(2) 0.5532(2) 0.0322(9) Uani 1 1 d . . .
N12 N 0.7278(4) 0.8409(2) 0.4708(2) 0.0323(9) Uani 1 1 d . . .
N22 N 0.5137(4) 0.9055(2) 0.4229(2) 0.0402(10) Uani 1 1 d . . .
H22N H 0.4147 0.9133 0.4013 0.048 Uiso 1 1 d R . .
N32 N 0.3518(4) 0.7372(2) 0.4161(2) 0.0385(10) Uani 1 1 d . . .
H32N H 0.2780 0.7704 0.3889 0.046 Uiso 1 1 d R . .
N42 N 0.5842(4) 0.6948(2) 0.4712(2) 0.0317(9) Uani 1 1 d . . .
N1 N 0.8407(4) 1.0709(2) 0.2683(2) 0.0415(10) Uani 1 1 d . . .
C11 C 1.1463(5) 0.7074(3) 0.5772(2) 0.0295(11) Uani 1 1 d . . .
C21 C 1.1600(5) 0.8319(3) 0.5508(3) 0.0373(12) Uani 1 1 d . . .
H21 H 1.1331 0.8826 0.5322 0.045 Uiso 1 1 calc R . .
C31 C 1.3009(5) 0.8120(3) 0.5898(3) 0.0394(12) Uani 1 1 d . . .
H31 H 1.3871 0.8454 0.6026 0.047 Uiso 1 1 calc R . .
C41 C 1.0737(5) 0.6304(3) 0.5817(2) 0.0293(10) Uani 1 1 d . . .
C51 C 0.8886(5) 0.5431(3) 0.5684(3) 0.0353(11) Uani 1 1 d . . .
H51 H 0.7906 0.5191 0.5554 0.042 Uiso 1 1 calc R . .
C61 C 1.0176(5) 0.5066(3) 0.6052(3) 0.0394(12) Uani 1 1 d . . .
H61 H 1.0247 0.4538 0.6216 0.047 Uiso 1 1 calc R . .
C12 C 0.5751(5) 0.8341(3) 0.4439(2) 0.0310(11) Uani 1 1 d . . .
C22 C 0.7618(5) 0.9206(3) 0.4668(3) 0.0395(12) Uani 1 1 d . . .
H22 H 0.8600 0.9435 0.4819 0.047 Uiso 1 1 calc R . .
C32 C 0.6309(5) 0.9611(3) 0.4374(3) 0.0448(13) Uani 1 1 d . . .
H32 H 0.6225 1.0158 0.4288 0.054 Uiso 1 1 calc R . .
C42 C 0.5009(5) 0.7572(3) 0.4423(2) 0.0304(11) Uani 1 1 d . . .
C52 C 0.4806(6) 0.6321(3) 0.4619(3) 0.0437(13) Uani 1 1 d . . .
H52 H 0.5045 0.5799 0.4768 0.052 Uiso 1 1 calc R . .
C62 C 0.3376(6) 0.6573(3) 0.4277(3) 0.0445(13) Uani 1 1 d . . .
H62 H 0.2480 0.6261 0.4149 0.053 Uiso 1 1 calc R . .
C1 C 0.5521(5) 0.9123(3) 0.1958(3) 0.0385(12) Uani 1 1 d . . .
C2 C 0.6987(5) 0.9498(3) 0.2355(2) 0.0309(11) Uani 1 1 d . . .
C3 C 0.8243(5) 0.9056(3) 0.2696(2) 0.0301(11) Uani 1 1 d . . .
H3 H 0.8192 0.8501 0.2693 0.036 Uiso 1 1 calc R . .
C4 C 0.9577(5) 0.9436(3) 0.3043(3) 0.0323(11) Uani 1 1 d . . .
C5 C 0.9589(5) 1.0262(3) 0.3014(3) 0.0382(12) Uani 1 1 d . . .
H2 H 1.0486 1.0523 0.3241 0.046 Uiso 1 1 calc R . .
C6 C 0.7131(5) 1.0325(3) 0.2370(3) 0.0367(12) Uani 1 1 d . . .
H6 H 0.6282 1.0627 0.2147 0.044 Uiso 1 1 calc R . .
C7 C 1.0983(5) 0.9004(3) 0.3441(3) 0.0364(12) Uani 1 1 d . . .

loop_
_atom_site_aniso_label
_atom_site_aniso_U_11
_atom_site_aniso_U_22
_atom_site_aniso_U_33
_atom_site_aniso_U_23
_atom_site_aniso_U_13
_atom_site_aniso_U_12
Co1 0.0209(3) 0.0280(3) 0.0375(3) 0.0029(3) -0.0053(2) 0.0029(3)
O1W 0.045(2) 0.042(2) 0.0406(19) 0.0033(16) 0.0020(16) -0.0031(16)
O2W 0.0306(17) 0.044(2) 0.0387(18) 0.0031(15) -0.0015(14) -0.0002(14)
O1C 0.064(2) 0.047(2) 0.055(2) -0.0126(19) -0.0189(19) 0.023(2)
O2CA 0.038(6) 0.047(5) 0.055(6) -0.001(5) 0.003(5) 0.005(4)
O2CB 0.035(6) 0.085(12) 0.166(16) 0.068(11) 0.003(10) -0.005(7)
O3CA 0.056(4) 0.057(5) 0.036(4) 0.005(4) -0.005(3) -0.006(4)
O3CB 0.093(7) 0.095(7) 0.065(6) -0.005(5) -0.002(5) -0.045(6)
O1 0.0295(18) 0.037(2) 0.080(3) -0.0210(19) -0.0130(17) 0.0013(16)
O2 0.032(2) 0.048(2) 0.169(5) -0.022(3) -0.045(3) 0.0071(19)
O3 0.0378(19) 0.0270(19) 0.059(2) 0.0000(16) -0.0151(16) 0.0062(15)
O4 0.035(2) 0.034(2) 0.095(3) -0.0002(19) -0.033(2) -0.0005(16)
N11 0.0239(19) 0.028(2) 0.042(2) 0.0033(19) -0.0030(17) 0.0009(18)
N21 0.0202(19) 0.032(2) 0.052(2) 0.002(2) -0.0073(17) 0.0014(18)
N31 0.029(2) 0.030(2) 0.047(2) 0.0060(19) -0.0072(18) 0.0022(17)
N41 0.0244(19) 0.028(2) 0.042(2) 0.0015(18) -0.0041(17) -0.0005(16)
N12 0.027(2) 0.028(2) 0.039(2) 0.0029(18) -0.0056(17) -0.0022(17)
N22 0.030(2) 0.030(2) 0.058(3) 0.005(2) -0.010(2) 0.0067(18)
N32 0.027(2) 0.035(2) 0.049(2) 0.003(2) -0.0135(18) 0.0021(18)
N42 0.027(2) 0.025(2) 0.041(2) 0.0006(17) -0.0045(17) 0.0028(17)
N1 0.032(2) 0.026(2) 0.062(3) 0.005(2) -0.013(2) 0.0030(18)
C11 0.019(2) 0.030(3) 0.037(3) -0.001(2) -0.0035(19) 0.0019(19)
C21 0.028(3) 0.026(3) 0.056(3) 0.004(2) -0.003(2) 0.002(2)
C31 0.031(3) 0.025(3) 0.060(3) 0.001(2) -0.001(2) -0.004(2)
C41 0.024(2) 0.028(3) 0.035(3) 0.001(2) -0.002(2) 0.004(2)
C51 0.026(2) 0.029(3) 0.050(3) 0.000(2) 0.001(2) -0.006(2)
C61 0.038(3) 0.027(3) 0.051(3) 0.009(2) -0.002(2) 0.003(2)
C12 0.023(2) 0.032(3) 0.036(3) -0.003(2) -0.006(2) 0.004(2)
C22 0.029(3) 0.031(3) 0.057(3) 0.000(2) -0.005(2) -0.001(2)
C32 0.033(3) 0.027(3) 0.072(4) 0.007(3) -0.005(3) 0.001(2)
C42 0.024(2) 0.028(3) 0.038(3) -0.001(2) -0.004(2) 0.0031(19)
C52 0.038(3) 0.031(3) 0.060(3) 0.003(2) -0.002(3) 0.001(2)
C62 0.035(3) 0.031(3) 0.065(4) -0.002(3) -0.007(3) -0.008(2)
C1 0.022(2) 0.037(3) 0.053(3) -0.006(3) -0.010(2) 0.000(2)
C2 0.025(2) 0.031(3) 0.035(3) -0.007(2) -0.004(2) -0.0022(19)
C3 0.026(2) 0.026(2) 0.037(3) -0.006(2) -0.003(2) -0.0001(19)
C4 0.024(2) 0.030(3) 0.041(3) -0.004(2) -0.005(2) 0.002(2)
C5 0.027(2) 0.030(3) 0.054(3) -0.005(2) -0.012(2) -0.004(2)
C6 0.028(3) 0.035(3) 0.044(3) -0.001(2) -0.008(2) 0.004(2)
C7 0.027(3) 0.033(3) 0.046(3) -0.001(2) -0.009(2) 0.005(2)

loop_
_atom_type_symbol
_atom_type_description
_atom_type_scat_dispersion_real
_atom_type_scat_dispersion_imag
_atom_type_scat_source
C C 0.0033 0.0016 'International Tables Vol C Tables 4.2.6.8 and 6.1.1.4'
H H 0.0000 0.0000 'International Tables Vol C Tables 4.2.6.8 and 6.1.1.4'
N N 0.0061 0.0033 'International Tables Vol C Tables 4.2.6.8 and 6.1.1.4'
O O 0.0106 0.0060 'International Tables Vol C Tables 4.2.6.8 and 6.1.1.4'
Co Co 0.3494 0.9721 'International Tables Vol C Tables 4.2.6.8 and 6.1.1.4'

loop_
_geom_angle_atom_site_label_1
_geom_angle_atom_site_label_2
_geom_angle_atom_site_label_3
_geom_angle
_geom_angle_site_symmetry_1
_geom_angle_site_symmetry_3
_geom_angle_publ_flag
O1W Co1 N12 91.05(13) . . ?
O1W Co1 N41 92.35(13) . . ?
N12 Co1 N41 176.27(14) . . ?
O1W Co1 O2W 178.58(13) . . ?
N12 Co1 O2W 88.38(13) . . ?
N41 Co1 O2W 88.19(13) . . ?
O1W Co1 N11 89.51(13) . . ?
N12 Co1 N11 98.78(14) . . ?
N41 Co1 N11 79.71(14) . . ?
O2W Co1 N11 89.29(13) . . ?
O1W Co1 N42 89.88(14) . . ?
N12 Co1 N42 79.55(14) . . ?
N41 Co1 N42 101.99(14) . . ?
O2W Co1 N42 91.30(13) . . ?
N11 Co1 N42 178.21(14) . . ?
Co1 O1W H1WA 119.7 . . ?
Co1 O1W H1WB 121.6 . . ?
H1WA O1W H1WB 89.6 . . ?
Co1 O2W H2WA 121.0 . . ?
Co1 O2W H2WB 109.6 . . ?
H2WA O2W H2WB 106.4 . . ?
H1CA O1C H1CB 100.7 . . ?
C11 N11 C21 105.6(3) . . ?
C11 N11 Co1 110.4(3) . . ?
C21 N11 Co1 143.5(3) . . ?
C11 N21 C31 107.5(4) . . ?
C11 N21 H21N 129.4 . . ?
C31 N21 H21N 122.9 . . ?
C41 N31 C61 106.5(4) . . ?
C41 N31 H31N 120.0 . . ?
C61 N31 H31N 130.9 . . ?
C41 N41 C51 105.6(4) . . ?
C41 N41 Co1 111.2(3) . . ?
C51 N41 Co1 143.1(3) . . ?
C12 N12 C22 105.6(4) . . ?
C12 N12 Co1 111.3(3) . . ?
C22 N12 Co1 143.0(3) . . ?
C12 N22 C32 107.7(4) . . ?
C12 N22 H22N 124.5 . . ?
C32 N22 H22N 127.7 . . ?
C42 N32 C62 106.8(4) . . ?
C42 N32 H32N 125.7 . . ?
C62 N32 H32N 126.9 . . ?
C42 N42 C52 104.4(4) . . ?
C42 N42 Co1 110.6(3) . . ?
C52 N42 Co1 144.9(3) . . ?
C6 N1 C5 116.7(4) . . ?
N11 C11 N21 110.8(4) . . ?
N11 C11 C41 119.3(4) . . ?
N21 C11 C41 129.8(4) . . ?
C31 C21 N11 110.1(4) . . ?
C31 C21 H21 125.0 . . ?
N11 C21 H21 125.0 . . ?
C21 C31 N21 106.0(4) . . ?
C21 C31 H31 127.0 . . ?
N21 C31 H31 127.0 . . ?
N41 C41 N31 111.8(4) . . ?
N41 C41 C11 119.3(4) . . ?
N31 C41 C11 128.8(4) . . ?
C61 C51 N41 109.7(4) . . ?
C61 C51 H51 125.2 . . ?
N41 C51 H51 125.2 . . ?
C51 C61 N31 106.5(4) . . ?
C51 C61 H61 126.8 . . ?
N31 C61 H61 126.8 . . ?
N12 C12 N22 110.7(4) . . ?
N12 C12 C42 119.5(4) . . ?
N22 C12 C42 129.8(4) . . ?
C32 C22 N12 109.8(4) . . ?
C32 C22 H22 125.1 . . ?
N12 C22 H22 125.1 . . ?
C22 C32 N22 106.3(4) . . ?
C22 C32 H32 126.8 . . ?
N22 C32 H32 126.8 . . ?
N42 C42 N32 112.1(4) . . ?
N42 C42 C12 119.0(4) . . ?
N32 C42 C12 128.9(4) . . ?
C62 C52 N42 110.3(4) . . ?
C62 C52 H52 124.9 . . ?
N42 C52 H52 124.9 . . ?
C52 C62 N32 106.3(4) . . ?
C52 C62 H62 126.8 . . ?
N32 C62 H62 126.8 . . ?
O2 C1 O1 124.5(4) . . ?
O2 C1 C2 117.0(4) . . ?
O1 C1 C2 118.6(4) . . ?
C3 C2 C6 117.6(4) . . ?
C3 C2 C1 122.8(4) . . ?
C6 C2 C1 119.6(4) . . ?
C2 C3 C4 120.1(4) . . ?
C2 C3 H3 120.0 . . ?
C4 C3 H3 120.0 . . ?
C3 C4 C5 117.0(4) . . ?
C3 C4 C7 123.7(4) . . ?
C5 C4 C7 119.4(4) . . ?
N1 C5 C4 124.7(4) . . ?
N1 C5 H2 117.6 . . ?
C4 C5 H2 117.6 . . ?
N1 C6 C2 123.8(4) . . ?
N1 C6 H6 118.1 . . ?
C2 C6 H6 118.1 . . ?
O4 C7 O3 124.5(4) . . ?
O4 C7 C4 116.8(4) . . ?
O3 C7 C4 118.7(4) . . ?

loop_
_geom_bond_atom_site_label_1
_geom_bond_atom_site_label_2
_geom_bond_distance
_geom_bond_site_symmetry_2
_geom_bond_publ_flag
Co1 O1W 2.115(3) . ?
Co1 N12 2.120(4) . ?
Co1 N41 2.121(4) . ?
Co1 O2W 2.137(3) . ?
Co1 N11 2.140(3) . ?
Co1 N42 2.156(4) . ?
O1W H1WA 0.8646 . ?
O1W H1WB 0.9820 . ?
O2W H2WA 0.8744 . ?
O2W H2WB 0.8614 . ?
O1C H1CA 0.9997 . ?
O1C H1CB 0.9890 . ?
O2CA O2CB 0.772(16) . ?
O3CA O3CB 1.501(11) . ?
O1 C1 1.253(5) . ?
O2 C1 1.244(5) . ?
O3 C7 1.256(5) . ?
O4 C7 1.253(5) . ?
N11 C11 1.325(5) . ?
N11 C21 1.366(5) . ?
N21 C11 1.345(5) . ?
N21 C31 1.367(5) . ?
N21 H21N 0.9350 . ?
N31 C41 1.344(5) . ?
N31 C61 1.376(6) . ?
N31 H31N 0.9349 . ?
N41 C41 1.320(5) . ?
N41 C51 1.368(5) . ?
N12 C12 1.335(5) . ?
N12 C22 1.369(6) . ?
N22 C12 1.341(5) . ?
N22 C32 1.366(6) . ?
N22 H22N 0.8933 . ?
N32 C42 1.341(5) . ?
N32 C62 1.362(6) . ?
N32 H32N 0.9297 . ?
N42 C42 1.330(5) . ?
N42 C52 1.368(6) . ?
N1 C6 1.326(6) . ?
N1 C5 1.333(5) . ?
C11 C41 1.436(6) . ?
C21 C31 1.353(6) . ?
C21 H21 0.9300 . ?
C31 H31 0.9300 . ?
C51 C61 1.355(6) . ?
C51 H51 0.9300 . ?
C61 H61 0.9300 . ?
C12 C42 1.434(6) . ?
C22 C32 1.354(6) . ?
C22 H22 0.9300 . ?
C32 H32 0.9300 . ?
C52 C62 1.360(6) . ?
C52 H52 0.9300 . ?
C62 H62 0.9300 . ?
C1 C2 1.496(6) . ?
C2 C3 1.380(6) . ?
C2 C6 1.392(6) . ?
C3 C4 1.381(6) . ?
C3 H3 0.9300 . ?
C4 C5 1.384(6) . ?
C4 C7 1.502(6) . ?
C5 H2 0.9300 . ?
C6 H6 0.9300 . ?
